data_2022623
loop_
_publ_author_name
'Nirmal Ram, Jeyaraman Selvaraj'
'Sathya, Udhayasuriyan'
'Gomathi, Sundaramoorthy'
'Cordes, David Bradford'

_publ_section_title
;
 Structure determination and Hirshfeld surface analysis of new cocrystal
 and salt forms of 5-aminotetrazole with hydroxy- and nitro-substituted
 carboxylic acids
;
_journal_coeditor_code ZO3022
_journal_issue 7
_journal_name_full 'Acta Crystallographica Section C'
_journal_page_first
;
;
_journal_paper_doi 10.1107/S2053229622006519
_journal_volume 78
_journal_year 2022
_chemical_formula_iupac 'C H4 N5 +, C7 H3 N2 O7 -'
_chemical_formula_moiety 'C H4 N5 +, C7 H3 N2 O7 -'
_chemical_formula_sum 'C8 H7 N7 O7'
_chemical_formula_weight 313.21
_chemical_name_systematic
;
5-Aminotetrazolium 3,5-dinitrosalicylate
;
_space_group_crystal_system monoclinic
_space_group_IT_number 14
_space_group_name_Hall '-P 2ybc'
_space_group_name_H-M_alt 'P 1 21/c 1'
_atom_sites_solution_hydrogens mixed
_atom_sites_solution_primary dual
_audit_creation_method
;
Olex2 1.3
(compiled 2020.07.31 svn.rc2a77460 for OlexSys, GUI svn.r6145)
;
_cell_angle_alpha 90
_cell_angle_beta 98.646(5)
_cell_angle_gamma 90
_cell_formula_units_Z 4
_cell_length_a 6.2591(3)
_cell_length_b 11.1312(5)
_cell_length_c 17.2257(9)
_cell_measurement_reflns_used 7845
_cell_measurement_temperature 173
_cell_measurement_theta_max 68.0830
_cell_measurement_theta_min 6.5320
_cell_volume 1186.50(10)
_computing_cell_refinement
;
CrysAlis PRO (Rigaku OD, 2019)
;
_computing_data_collection
;
<i>CrystalClear-SM Expert</i> (Rigaku, 2015)
;
_computing_data_reduction
;
CrysAlis PRO (Rigaku OD, 2019)
;
_computing_molecular_graphics
;
Mercury (Macrae <i>et al.</i>, 2020), PLATON (Spek, 2020) and
POVRay (Cason, 2004)
;
_computing_publication_material
;
enCIFer (Allen <i>et al.</i>, 2004)
;
_computing_structure_refinement
;
SHELXL2018 (Sheldrick, 2015b)
;
_computing_structure_solution
;
SHELXT2018 (Sheldrick, 2015a)
;
_diffrn_ambient_temperature 173
_diffrn_detector 'hybrid photon counting detector'
_diffrn_measured_fraction_theta_full 0.995
_diffrn_measured_fraction_theta_max 0.989
_diffrn_measurement_device 'AFC12: Kappa 4 circle'
_diffrn_measurement_device_type 'Rigaku XtaLAB P100K'
_diffrn_measurement_method '\w and \f scans'
_diffrn_measurement_specimen_support Loop
_diffrn_radiation_monochromator 'Rigaku Osmic Confocal Optical System'
_diffrn_radiation_probe x-ray
_diffrn_radiation_type 'Cu K\a'
_diffrn_radiation_wavelength 1.54184
_diffrn_reflns_av_R_equivalents 0.0408
_diffrn_reflns_av_unetI/netI 0.0081
_diffrn_reflns_limit_h_max 7
_diffrn_reflns_limit_h_min -7
_diffrn_reflns_limit_k_max 13
_diffrn_reflns_limit_k_min -13
_diffrn_reflns_limit_l_max 20
_diffrn_reflns_limit_l_min -20
_diffrn_reflns_number 4182
_diffrn_reflns_theta_full 67.684
_diffrn_reflns_theta_max 68.339
_diffrn_reflns_theta_min 4.746
_diffrn_source 'Rotating Anode'
_diffrn_standards_decay_% 0
_diffrn_standards_interval_count 0
_diffrn_standards_number 0
_exptl_absorpt_coefficient_mu 1.370
_exptl_absorpt_correction_T_max 1.00000
_exptl_absorpt_correction_T_min 0.85966
_exptl_absorpt_correction_type multi-scan
_exptl_absorpt_process_details
;
(CrysAlis PRO; Rigaku OD, 2019)
;
_exptl_crystal_colour yellow
_exptl_crystal_density_diffrn 1.753
_exptl_crystal_description plate
_exptl_crystal_F_000 640
_exptl_crystal_size_max 0.07
_exptl_crystal_size_mid 0.03
_exptl_crystal_size_min 0.01
_refine_diff_density_max 0.458
_refine_diff_density_min -0.434
_refine_ls_extinction_coef 0.015(2)
_refine_ls_extinction_expression Fc^*^=kFc[1+0.001xFc^2^\l^3^/sin(2\q)]^-1/4^
_refine_ls_extinction_method
;
SHELXL2018 (Sheldrick, 2015b)
;
_refine_ls_goodness_of_fit_ref 1.042
_refine_ls_hydrogen_treatment mixed
_refine_ls_matrix_type full
_refine_ls_number_parameters 221
_refine_ls_number_reflns 4182
_refine_ls_number_restraints 6
_refine_ls_restrained_S_all 1.053
_refine_ls_R_factor_all 0.0443
_refine_ls_R_factor_gt 0.0409
_refine_ls_shift/su_max 0.001
_refine_ls_shift/su_mean 0.000
_refine_ls_structure_factor_coef Fsqd
_refine_ls_weighting_details 'w=1/[\s^2^(Fo^2^)+(0.0876P)^2^+0.0468P] where P=(Fo^2^+2Fc^2^)/3'
_refine_ls_weighting_scheme calc
_refine_ls_wR_factor_gt 0.1124
_refine_ls_wR_factor_ref 0.1142
_reflns_number_gt 3644
_reflns_number_total 4182
_reflns_threshold_expression 'I > 2\s(I)'
_cod_data_source_file zo3022sup1.cif
_cod_data_source_block II
_cod_database_code 2022623
_shelx_space_group_comment
;
The symmetry employed for this shelxl refinement is uniquely defined
by the following loop, which should always be used as a source of
symmetry information in preference to the above space-group names.
They are only intended as comments.
;

loop_
_space_group_symop_operation_xyz
'x, y, z'
'-x, y+1/2, -z+1/2'
'-x, -y, -z'
'x, -y-1/2, z-1/2'

loop_
_atom_site_type_symbol
_atom_site_label
_atom_site_fract_x
_atom_site_fract_y
_atom_site_fract_z
_atom_site_U_iso_or_equiv
_atom_site_adp_type
_atom_site_calc_flag
_atom_site_occupancy
_atom_site_disorder_assembly
_atom_site_disorder_group
O O1 0.2093(3) 0.53433(10) 0.31038(7) 0.0508(4) Uani d 1 . .
O O2 0.22700(19) 0.40435(9) 0.40980(7) 0.0342(3) Uani d 1 . .
O O3 0.3059(3) 0.57855(12) 0.68383(7) 0.0507(4) Uani d 1 . .
O O4 0.2069(2) 0.76263(12) 0.69133(7) 0.0501(4) Uani d 1 . .
O O5 0.2538(3) 1.03140(11) 0.47320(8) 0.0549(4) Uani d 1 . .
O O6 0.2542(3) 0.95489(11) 0.35884(8) 0.0516(4) Uani d 1 . .
O O7 0.24886(18) 0.47913(9) 0.54500(6) 0.0317(3) Uani d 1 . .
H H7 0.246(4) 0.4277(15) 0.4975(8) 0.061(7) Uiso d 1 . .
N N1 0.2817(2) 0.18681(13) 0.16865(9) 0.0346(3) Uani d 1 . .
H H1 0.299(3) 0.1046(13) 0.1548(14) 0.055(6) Uiso d 1 . .
N N2 0.2682(2) 0.26852(14) 0.10881(9) 0.0388(4) Uani d 1 . .
N N3 0.2448(2) 0.37131(13) 0.13805(8) 0.0386(4) Uani d 1 . .
N N4 0.2429(2) 0.35865(12) 0.21645(8) 0.0341(3) Uani d 1 . .
H H4 0.232(3) 0.4274(16) 0.2521(12) 0.053(6) Uiso d 1 . .
N N6 0.2792(3) 0.19860(13) 0.30761(9) 0.0399(4) Uani d 1 . .
H H6A 0.267(3) 0.1158(12) 0.3165(12) 0.047(6) Uiso d 1 . .
H H6B 0.254(3) 0.2536(15) 0.3472(9) 0.034(5) Uiso d 1 . .
N N12 0.2529(2) 0.94559(12) 0.42991(9) 0.0344(3) Uani d 1 . .
N N13 0.2538(2) 0.67665(12) 0.65356(8) 0.0350(4) Uani d 1 . .
C C5 0.2663(3) 0.24353(14) 0.23571(10) 0.0304(4) Uani d 1 . .
C C7 0.2489(2) 0.59091(13) 0.51941(9) 0.0268(3) Uani d 1 . .
C C8 0.2522(2) 0.69166(15) 0.56911(9) 0.0293(4) Uani d 1 . .
C C9 0.2516(2) 0.80802(14) 0.54100(9) 0.0302(4) Uani d 1 . .
H H9 0.252148 0.874795 0.575371 0.036 Uiso calc 1 . .
C C10 0.2504(2) 0.82423(13) 0.46158(9) 0.0288(4) Uani d 1 . .
C C11 0.2430(2) 0.72878(13) 0.40960(9) 0.0281(4) Uani d 1 . .
H H11 0.240017 0.742847 0.355051 0.034 Uiso calc 1 . .
C C12 0.2401(2) 0.61341(13) 0.43800(9) 0.0267(3) Uani d 1 . .
C C13 0.2250(3) 0.51070(14) 0.38150(9) 0.0315(4) Uani d 1 . .

loop_
_atom_site_aniso_label
_atom_site_aniso_U_11
_atom_site_aniso_U_22
_atom_site_aniso_U_33
_atom_site_aniso_U_12
_atom_site_aniso_U_13
_atom_site_aniso_U_23
O1 0.1058(11) 0.0227(6) 0.0250(6) 0.0047(6) 0.0131(7) -0.0003(5)
O2 0.0542(7) 0.0206(6) 0.0285(6) 0.0000(4) 0.0088(5) 0.0009(4)
O3 0.0854(10) 0.0397(7) 0.0262(7) 0.0010(6) 0.0053(6) 0.0057(5)
O4 0.0807(10) 0.0435(8) 0.0294(7) 0.0012(6) 0.0184(6) -0.0085(5)
O5 0.1030(12) 0.0233(7) 0.0395(7) -0.0016(6) 0.0141(7) -0.0070(5)
O6 0.1007(11) 0.0271(6) 0.0286(7) -0.0019(6) 0.0145(7) 0.0046(5)
O7 0.0470(7) 0.0233(6) 0.0248(6) -0.0010(4) 0.0056(5) 0.0046(4)
N1 0.0419(7) 0.0285(7) 0.0334(7) 0.0007(5) 0.0055(6) -0.0062(6)
N2 0.0491(8) 0.0383(8) 0.0293(8) -0.0001(6) 0.0066(6) -0.0064(6)
N3 0.0536(9) 0.0368(8) 0.0254(7) -0.0006(6) 0.0059(6) 0.0001(6)
N4 0.0538(8) 0.0257(7) 0.0232(7) -0.0002(6) 0.0070(6) -0.0017(5)
N6 0.0611(9) 0.0242(7) 0.0349(8) 0.0003(6) 0.0086(7) 0.0033(6)
N12 0.0500(8) 0.0225(7) 0.0303(8) -0.0012(5) 0.0051(6) -0.0009(5)
N13 0.0473(8) 0.0349(8) 0.0231(7) -0.0045(6) 0.0065(6) -0.0026(5)
C5 0.0349(8) 0.0245(7) 0.0316(9) -0.0019(6) 0.0050(6) -0.0050(6)
C7 0.0309(7) 0.0246(8) 0.0251(8) -0.0008(5) 0.0046(6) 0.0014(6)
C8 0.0346(8) 0.0312(8) 0.0224(7) -0.0018(6) 0.0050(6) -0.0015(6)
C9 0.0370(8) 0.0271(8) 0.0265(8) -0.0012(6) 0.0053(6) -0.0060(6)
C10 0.0369(8) 0.0218(8) 0.0278(8) -0.0013(5) 0.0057(6) 0.0001(6)
C11 0.0362(8) 0.0245(8) 0.0240(8) -0.0003(6) 0.0061(6) -0.0003(6)
C12 0.0332(8) 0.0239(8) 0.0233(8) 0.0002(5) 0.0053(6) 0.0008(6)
C13 0.0474(9) 0.0231(7) 0.0243(8) 0.0005(6) 0.0064(7) 0.0003(6)

loop_
_atom_type_symbol
_atom_type_description
_atom_type_scat_dispersion_real
_atom_type_scat_dispersion_imag
_atom_type_scat_source
C C 0.0181 0.0091 'International Tables Vol C Tables 4.2.6.8 and 6.1.1.4'
H H 0.0000 0.0000 'International Tables Vol C Tables 4.2.6.8 and 6.1.1.4'
N N 0.0311 0.0180 'International Tables Vol C Tables 4.2.6.8 and 6.1.1.4'
O O 0.0492 0.0322 'International Tables Vol C Tables 4.2.6.8 and 6.1.1.4'

loop_
_geom_angle_atom_site_label_1
_geom_angle_atom_site_label_2
_geom_angle_atom_site_label_3
_geom_angle_site_symmetry_1
_geom_angle_site_symmetry_3
_geom_angle
_geom_angle_publ_flag
C7 O7 H7 . . 105.5(12) ?
N2 N1 H1 . . 116.4(15) ?
C5 N1 H1 . . 134.1(15) ?
C5 N1 N2 . . 109.50(14) ?
N3 N2 N1 . . 107.38(13) ?
N2 N3 N4 . . 108.66(14) ?
N3 N4 H4 . . 123.2(14) ?
C5 N4 N3 . . 109.36(13) ?
C5 N4 H4 . . 127.4(14) ?
H6A N6 H6B . . 119.4(18) ?
C5 N6 H6A . . 121.8(13) ?
C5 N6 H6B . . 115.8(12) ?
O5 N12 O6 . . 123.11(14) ?
O5 N12 C10 . . 119.98(14) ?
O6 N12 C10 . . 116.91(13) ?
O3 N13 C8 . . 118.92(14) ?
O4 N13 O3 . . 122.68(15) ?
O4 N13 C8 . . 118.38(14) ?
N4 C5 N1 . . 105.11(15) ?
N4 C5 N6 . . 125.92(15) ?
N6 C5 N1 . . 128.93(16) ?
O7 C7 C8 . . 123.23(14) ?
O7 C7 C12 . . 119.67(14) ?
C8 C7 C12 . . 117.09(13) ?
C7 C8 N13 . . 120.70(14) ?
C9 C8 N13 . . 117.05(14) ?
C9 C8 C7 . . 122.25(14) ?
C8 C9 H9 . . 121.0 ?
C10 C9 C8 . . 118.00(15) ?
C10 C9 H9 . . 121.0 ?
C9 C10 N12 . . 119.59(14) ?
C9 C10 C11 . . 122.37(14) ?
C11 C10 N12 . . 118.03(14) ?
C10 C11 H11 . . 120.4 ?
C12 C11 C10 . . 119.14(14) ?
C12 C11 H11 . . 120.4 ?
C7 C12 C13 . . 119.89(13) ?
C11 C12 C7 . . 121.08(14) ?
C11 C12 C13 . . 119.03(14) ?
O1 C13 O2 . . 124.49(14) ?
O1 C13 C12 . . 117.90(14) ?
O2 C13 C12 . . 117.60(13) ?

loop_
_geom_bond_atom_site_label_1
_geom_bond_atom_site_label_2
_geom_bond_site_symmetry_2
_geom_bond_distance
_geom_bond_publ_flag
O1 C13 . 1.242(2) ?
O2 C13 . 1.2796(19) ?
O3 N13 . 1.2327(19) ?
O4 N13 . 1.2176(19) ?
O5 N12 . 1.2113(18) ?
O6 N12 . 1.230(2) ?
O7 H7 . 0.997(7) ?
O7 C7 . 1.3200(18) ?
N1 H1 . 0.956(13) ?
N1 N2 . 1.368(2) ?
N1 C5 . 1.333(2) ?
N2 N3 . 1.267(2) ?
N3 N4 . 1.360(2) ?
N4 H4 . 0.989(12) ?
N4 C5 . 1.326(2) ?
N6 H6A . 0.940(13) ?
N6 H6B . 0.947(12) ?
N6 C5 . 1.327(2) ?
N12 C10 . 1.458(2) ?
N13 C8 . 1.463(2) ?
C7 C8 . 1.409(2) ?
C7 C12 . 1.417(2) ?
C8 C9 . 1.383(2) ?
C9 H9 . 0.9500 ?
C9 C10 . 1.379(2) ?
C10 C11 . 1.386(2) ?
C11 H11 . 0.9500 ?
C11 C12 . 1.375(2) ?
C12 C13 . 1.495(2) ?

loop_
_geom_hbond_atom_site_label_D
_geom_hbond_atom_site_label_H
_geom_hbond_atom_site_label_A
_geom_hbond_site_symmetry_A
_geom_hbond_distance_DH
_geom_hbond_distance_HA
_geom_hbond_distance_DA
_geom_hbond_angle_DHA
_geom_hbond_publ_flag
O7 H7 O2 . 0.997(7) 1.520(12) 2.4576(15) 154.6(19) yes
N1 H1 O3 4_565 0.956(13) 2.098(17) 2.967(2) 150(2) yes
N1 H1 O7 4_565 0.956(13) 2.09(2) 2.8033(17) 130.2(19) yes
N4 H4 O1 . 0.989(12) 1.578(13) 2.5668(17) 178(2) yes
N6 H6A O6 1_545 0.940(13) 1.940(14) 2.8643(19) 167.4(19) yes
N6 H6B O2 . 0.947(12) 2.015(13) 2.9367(19) 163.7(17) yes

loop_
_geom_torsion_atom_site_label_1
_geom_torsion_atom_site_label_2
_geom_torsion_atom_site_label_3
_geom_torsion_atom_site_label_4
_geom_torsion_site_symmetry_1
_geom_torsion_site_symmetry_2
_geom_torsion_site_symmetry_3
_geom_torsion_site_symmetry_4
_geom_torsion
_geom_torsion_publ_flag
O3 N13 C8 C7 . . . . 17.9(2) ?
O3 N13 C8 C9 . . . . -162.77(15) ?
O4 N13 C8 C7 . . . . -163.36(16) ?
O4 N13 C8 C9 . . . . 16.0(2) ?
O5 N12 C10 C9 . . . . -0.8(3) ?
O5 N12 C10 C11 . . . . 178.14(16) ?
O6 N12 C10 C9 . . . . 179.14(15) ?
O6 N12 C10 C11 . . . . -1.9(2) ?
O7 C7 C8 N13 . . . . -0.6(2) ?
O7 C7 C8 C9 . . . . -179.84(14) ?
O7 C7 C12 C11 . . . . -179.06(14) ?
O7 C7 C12 C13 . . . . 1.6(2) ?
N1 N2 N3 N4 . . . . 0.02(19) ?
N2 N1 C5 N4 . . . . 0.20(18) ?
N2 N1 C5 N6 . . . . -177.39(16) ?
N2 N3 N4 C5 . . . . 0.1(2) ?
N3 N4 C5 N1 . . . . -0.19(18) ?
N3 N4 C5 N6 . . . . 177.50(16) ?
N12 C10 C11 C12 . . . . -179.87(14) ?
N13 C8 C9 C10 . . . . 179.93(13) ?
C5 N1 N2 N3 . . . . -0.14(19) ?
C7 C8 C9 C10 . . . . -0.8(2) ?
C7 C12 C13 O1 . . . . 177.30(15) ?
C7 C12 C13 O2 . . . . -2.0(2) ?
C8 C7 C12 C11 . . . . 2.4(2) ?
C8 C7 C12 C13 . . . . -176.95(14) ?
C8 C9 C10 N12 . . . . -179.13(14) ?
C8 C9 C10 C11 . . . . 2.0(2) ?
C9 C10 C11 C12 . . . . -1.0(2) ?
C10 C11 C12 C7 . . . . -1.3(2) ?
C10 C11 C12 C13 . . . . 178.08(14) ?
C11 C12 C13 O1 . . . . -2.1(2) ?
C11 C12 C13 O2 . . . . 178.63(15) ?
C12 C7 C8 N13 . . . . 177.89(13) ?
C12 C7 C8 C9 . . . . -1.4(2) ?

loop_
_twin_individual_id
_twin_individual_mass_fraction_refined
_twin_individual_twin_matrix_11
_twin_individual_twin_matrix_12
_twin_individual_twin_matrix_13
_twin_individual_twin_matrix_21
_twin_individual_twin_matrix_22
_twin_individual_twin_matrix_23
_twin_individual_twin_matrix_31
_twin_individual_twin_matrix_32
_twin_individual_twin_matrix_33
1 0.5208(14) 1.0000 0.0000 0.0000 0.0000 1.0000 0.0000 0.0000 0.0000 1.0000
2 0.4792(14) -1.0002 -0.0002 -0.1095 0.0001 -0.9999 0.0001 0.0008 0.0001 0.9999

_cod_database_fobs_code 2022623
